data_4330597
loop_
_publ_author_name
'James J. Henkelis'
'Sarah A. Barnett'
'Lindsay P. Harding'
'Michaele J. Hardie'

_publ_section_title
;
 Coordination Polymers Utilizing N-Oxide Functionalized Host Ligands
;
_journal_name_full 'Inorganic Chemistry'
_journal_page_first 10657
_journal_page_last 10674
_journal_paper_doi 10.1021/ic300940k
_journal_volume 51
_journal_year 2012
_chemical_formula_sum 'C48 H53 N5 O11'
_chemical_formula_weight 875.95
_chemical_name_systematic
; 
 (\+-)-2,7,12-Trimethoxy-3,8,13-tris(2-N-oxide-pyridylmethoxy)-
10,15-dihydro-5H- tribenzo[a,d,g]cyclononatriene
dimethylformamide clathrate
;
_space_group_IT_number 2
_symmetry_cell_setting triclinic
_symmetry_space_group_name_Hall '-P 1'
_symmetry_space_group_name_H-M 'P -1'
_atom_sites_solution_hydrogens geom
_atom_sites_solution_primary direct
_atom_sites_solution_secondary difmap
_audit_creation_method SHELXL-97
_cell_angle_alpha 85.589(4)
_cell_angle_beta 81.494(3)
_cell_angle_gamma 75.676(3)
_cell_formula_units_Z 2
_cell_length_a 9.2161(5)
_cell_length_b 11.1018(7)
_cell_length_c 22.8800(15)
_cell_measurement_temperature 150(2)
_cell_volume 2241.3(2)
_computing_cell_refinement 'Bruker SMART'
_computing_data_collection 'Bruker SMART'
_computing_data_reduction 'Bruker SAINT'
_computing_molecular_graphics 'X-Seed (Barbour)'
_computing_structure_refinement 'SHELXL-97 (Sheldrick, 1997)'
_computing_structure_solution 'SHELXS-97 (Sheldrick, 1990)'
_diffrn_ambient_temperature 150(2)
_diffrn_measured_fraction_theta_full 0.981
_diffrn_measured_fraction_theta_max 0.981
_diffrn_measurement_device_type 'BRUKER X8 CCD area detector'
_diffrn_measurement_method '\w, \p- scans'
_diffrn_radiation_monochromator graphite
_diffrn_radiation_source 'rotating anode'
_diffrn_radiation_type MoK\a
_diffrn_radiation_wavelength 0.71073
_diffrn_reflns_av_R_equivalents 0.0564
_diffrn_reflns_av_sigmaI/netI 0.0918
_diffrn_reflns_limit_h_max 13
_diffrn_reflns_limit_h_min -13
_diffrn_reflns_limit_k_max 15
_diffrn_reflns_limit_k_min -14
_diffrn_reflns_limit_l_max 32
_diffrn_reflns_limit_l_min -31
_diffrn_reflns_number 44701
_diffrn_reflns_theta_full 30.10
_diffrn_reflns_theta_max 30.10
_diffrn_reflns_theta_min 1.80
_exptl_absorpt_coefficient_mu 0.093
_exptl_absorpt_correction_T_max 0.9926
_exptl_absorpt_correction_T_min 0.9889
_exptl_absorpt_correction_type multi-scan
_exptl_absorpt_process_details SADABS
_exptl_crystal_colour colourless
_exptl_crystal_density_diffrn 1.298
_exptl_crystal_description needle
_exptl_crystal_F_000 928
_exptl_crystal_size_max 0.12
_exptl_crystal_size_mid 0.08
_exptl_crystal_size_min 0.08
_refine_diff_density_max 0.302
_refine_diff_density_min -0.251
_refine_diff_density_rms 0.050
_refine_ls_extinction_method none
_refine_ls_goodness_of_fit_ref 0.995
_refine_ls_hydrogen_treatment noref
_refine_ls_matrix_type full
_refine_ls_number_parameters 584
_refine_ls_number_reflns 12918
_refine_ls_number_restraints 0
_refine_ls_restrained_S_all 0.995
_refine_ls_R_factor_all 0.1312
_refine_ls_R_factor_gt 0.0554
_refine_ls_shift/su_max 0.000
_refine_ls_shift/su_mean 0.000
_refine_ls_structure_factor_coef Fsqd
_refine_ls_weighting_details 'calc w=1/[\s^2^(Fo^2^)+(0.0512P)^2^+0.0000P] where P=(Fo^2^+2Fc^2^)/3'
_refine_ls_weighting_scheme calc
_refine_ls_wR_factor_gt 0.1015
_refine_ls_wR_factor_ref 0.1244
_reflns_number_gt 6881
_reflns_number_total 12918
_reflns_threshold_expression >2sigma(I)
_cod_data_source_file ic300940k_si_002_03.cif
_cod_data_source_block c:'L3_2dmf'
_cod_database_code 4330597

loop_
_symmetry_equiv_pos_as_xyz
'x, y, z'
'-x, -y, -z'

loop_
_atom_site_label
_atom_site_type_symbol
_atom_site_fract_x
_atom_site_fract_y
_atom_site_fract_z
_atom_site_U_iso_or_equiv
_atom_site_adp_type
_atom_site_occupancy
_atom_site_symmetry_multiplicity
_atom_site_calc_flag
_atom_site_refinement_flags
O4 O 0.72703(12) 0.26600(10) 0.45214(5) 0.0261(3) Uani 1 1 d .
O5 O 0.86276(12) 0.03341(10) 0.43944(5) 0.0290(3) Uani 1 1 d .
O8 O 1.20784(13) 0.02281(11) 0.08240(5) 0.0300(3) Uani 1 1 d .
O6 O 1.02667(13) -0.34211(11) 0.45218(6) 0.0352(3) Uani 1 1 d .
O7 O 1.21938(13) -0.15127(11) 0.17128(5) 0.0296(3) Uani 1 1 d .
O2 O 0.76600(13) 0.71654(11) 0.22460(5) 0.0325(3) Uani 1 1 d .
O1 O 0.89521(13) 0.63464(11) 0.12137(5) 0.0321(3) Uani 1 1 d .
C21 C 1.28683(16) 0.19872(15) 0.20194(7) 0.0213(4) Uani 1 1 d .
N2 N 0.89251(15) -0.29097(13) 0.48106(6) 0.0242(3) Uani 1 1 d .
C11 C 0.86599(17) 0.24360(15) 0.41734(7) 0.0213(4) Uani 1 1 d .
C10 C 0.93591(17) 0.33449(15) 0.39025(7) 0.0212(4) Uani 1 1 d .
H10 H 0.8857 0.4196 0.3949 0.025 Uiso 1 1 calc R
C12 C 0.94055(17) 0.11744(15) 0.41035(7) 0.0216(4) Uani 1 1 d .
C18 C 1.24308(17) -0.03893(15) 0.18377(8) 0.0225(4) Uani 1 1 d .
C20 C 1.25868(17) 0.16813(15) 0.14674(8) 0.0230(4) Uani 1 1 d .
H20 H 1.2572 0.2279 0.1147 0.028 Uiso 1 1 calc R
C15 C 1.30806(17) 0.13542(15) 0.31178(7) 0.0232(4) Uani 1 1 d .
H15A H 1.3653 0.2005 0.3104 0.028 Uiso 1 1 calc R
H15B H 1.3660 0.0591 0.3308 0.028 Uiso 1 1 calc R
C14 C 1.15377(17) 0.17890(15) 0.34905(7) 0.0203(4) Uani 1 1 d .
C9 C 1.07971(17) 0.30412(15) 0.35593(7) 0.0202(4) Uani 1 1 d .
C1 C 1.31076(17) 0.32878(15) 0.20709(8) 0.0225(4) Uani 1 1 d .
H1A H 1.3735 0.3505 0.1707 0.027 Uiso 1 1 calc R
H1B H 1.3672 0.3274 0.2408 0.027 Uiso 1 1 calc R
O3 O 0.60217(14) 0.92593(12) 0.36870(6) 0.0395(3) Uani 1 1 d .
C16 C 1.29271(16) 0.10860(15) 0.24871(7) 0.0209(4) Uani 1 1 d .
C17 C 1.27468(17) -0.01032(15) 0.23814(8) 0.0228(4) Uani 1 1 d .
H17 H 1.2844 -0.0728 0.2691 0.027 Uiso 1 1 calc R
C7 C 1.09022(17) 0.46941(15) 0.27208(7) 0.0206(4) Uani 1 1 d .
C8 C 1.14677(18) 0.41324(15) 0.32991(7) 0.0221(4) Uani 1 1 d .
H8A H 1.1213 0.4789 0.3592 0.026 Uiso 1 1 calc R
H8B H 1.2582 0.3841 0.3229 0.026 Uiso 1 1 calc R
C4 C 0.96515(18) 0.57666(16) 0.16880(8) 0.0241(4) Uani 1 1 d .
N1 N 0.54167(16) 0.83191(14) 0.36372(7) 0.0290(3) Uani 1 1 d .
C19 C 1.23298(17) 0.05338(16) 0.13771(8) 0.0233(4) Uani 1 1 d .
C13 C 1.08179(17) 0.08680(15) 0.37699(7) 0.0224(4) Uani 1 1 d .
H13 H 1.1317 0.0015 0.3727 0.027 Uiso 1 1 calc R
C31 C 0.83421(17) -0.16548(15) 0.47440(7) 0.0220(4) Uani 1 1 d .
C6 C 0.95579(18) 0.56550(15) 0.27536(8) 0.0244(4) Uani 1 1 d .
H6 H 0.9063 0.5938 0.3130 0.029 Uiso 1 1 calc R
C24 C 0.60096(18) 0.75373(16) 0.31769(7) 0.0244(4) Uani 1 1 d .
C34 C 0.67500(19) -0.31006(17) 0.54802(8) 0.0275(4) Uani 1 1 d .
H34 H 0.6221 -0.3605 0.5740 0.033 Uiso 1 1 calc R
C5 C 0.89480(18) 0.61919(15) 0.22480(8) 0.0245(4) Uani 1 1 d .
C35 C 0.81489(18) -0.36286(16) 0.51819(8) 0.0265(4) Uani 1 1 d .
H35 H 0.8575 -0.4495 0.5235 0.032 Uiso 1 1 calc R
C30 C 0.93607(18) -0.09599(15) 0.43590(8) 0.0258(4) Uani 1 1 d .
H30A H 1.0358 -0.1130 0.4502 0.031 Uiso 1 1 calc R
H30B H 0.9513 -0.1217 0.3945 0.031 Uiso 1 1 calc R
C3 C 1.09872(18) 0.48369(15) 0.16497(8) 0.0235(4) Uani 1 1 d .
H3 H 1.1475 0.4559 0.1272 0.028 Uiso 1 1 calc R
C2 C 1.16337(17) 0.42967(15) 0.21602(7) 0.0215(4) Uani 1 1 d .
N3 N 0.81287(18) 0.17104(14) 0.06683(7) 0.0384(4) Uani 1 1 d .
C29 C 0.65247(18) 0.39425(16) 0.46070(8) 0.0282(4) Uani 1 1 d .
H29A H 0.7174 0.4345 0.4787 0.042 Uiso 1 1 calc R
H29B H 0.5569 0.3997 0.4868 0.042 Uiso 1 1 calc R
H29C H 0.6322 0.4361 0.4224 0.042 Uiso 1 1 calc R
C32 C 0.69230(18) -0.11245(16) 0.50311(8) 0.0258(4) Uani 1 1 d .
H32 H 0.6502 -0.0259 0.4972 0.031 Uiso 1 1 calc R
C33 C 0.61062(19) -0.18380(17) 0.54043(8) 0.0283(4) Uani 1 1 d .
H33 H 0.5133 -0.1473 0.5603 0.034 Uiso 1 1 calc R
C38 C 0.93896(19) 0.07838(16) 0.07573(8) 0.0276(4) Uani 1 1 d .
C40 C 0.7782(2) -0.05733(18) 0.11752(9) 0.0353(5) Uani 1 1 d .
H40 H 0.7663 -0.1359 0.1343 0.042 Uiso 1 1 calc R
C28 C 0.4205(2) 0.81267(19) 0.40221(8) 0.0371(5) Uani 1 1 d .
H28 H 0.3799 0.8672 0.4337 0.044 Uiso 1 1 calc R
O9 O 0.82895(16) 0.27845(13) 0.04228(7) 0.0562(4) Uani 1 1 d .
C39 C 0.9212(2) -0.03565(17) 0.10058(8) 0.0299(4) Uani 1 1 d .
H39 H 1.0081 -0.1001 0.1062 0.036 Uiso 1 1 calc R
C37 C 1.0891(2) 0.11113(18) 0.05657(8) 0.0326(4) Uani 1 1 d .
H37A H 1.1119 0.1110 0.0129 0.039 Uiso 1 1 calc R
H37B H 1.0835 0.1957 0.0691 0.039 Uiso 1 1 calc R
C36 C 1.2239(2) -0.24419(18) 0.21838(9) 0.0423(5) Uani 1 1 d .
H36A H 1.3248 -0.2666 0.2308 0.063 Uiso 1 1 calc R
H36B H 1.2011 -0.3181 0.2047 0.063 Uiso 1 1 calc R
H36C H 1.1488 -0.2115 0.2519 0.063 Uiso 1 1 calc R
C25 C 0.54178(19) 0.65282(16) 0.31242(8) 0.0304(4) Uani 1 1 d .
H25 H 0.5856 0.5967 0.2817 0.036 Uiso 1 1 calc R
C23 C 0.72194(19) 0.79376(16) 0.27460(8) 0.0306(4) Uani 1 1 d .
H23A H 0.6840 0.8812 0.2610 0.037 Uiso 1 1 calc R
H23B H 0.8111 0.7895 0.2948 0.037 Uiso 1 1 calc R
C26 C 0.4180(2) 0.63242(18) 0.35181(9) 0.0363(5) Uani 1 1 d .
H26 H 0.3773 0.5631 0.3482 0.044 Uiso 1 1 calc R
C27 C 0.3563(2) 0.71535(19) 0.39608(9) 0.0387(5) Uani 1 1 d .
H27 H 0.2697 0.7053 0.4223 0.046 Uiso 1 1 calc R
C41 C 0.6531(2) 0.03921(19) 0.10924(10) 0.0434(5) Uani 1 1 d .
H41 H 0.5542 0.0274 0.1211 0.052 Uiso 1 1 calc R
C22 C 0.9654(2) 0.5929(2) 0.06354(8) 0.0432(5) Uani 1 1 d .
H22A H 1.0672 0.6076 0.0559 0.065 Uiso 1 1 calc R
H22B H 0.9049 0.6390 0.0336 0.065 Uiso 1 1 calc R
H22C H 0.9718 0.5038 0.0618 0.065 Uiso 1 1 calc R
C42 C 0.6718(2) 0.1512(2) 0.08404(10) 0.0482(6) Uani 1 1 d .
H42 H 0.5854 0.2162 0.0784 0.058 Uiso 1 1 calc R
N4 N 0.75600(16) 0.21758(15) 0.26539(7) 0.0340(4) Uani 1 1 d .
O10 O 0.55898(15) 0.34713(13) 0.32000(6) 0.0454(4) Uani 1 1 d .
C43 C 0.6483(2) 0.2450(2) 0.31156(9) 0.0353(5) Uani 1 1 d .
H43 H 0.6395 0.1801 0.3405 0.042 Uiso 1 1 calc R
C45 C 0.8566(2) 0.0936(2) 0.26012(11) 0.0544(6) Uani 1 1 d .
H45A H 0.8279 0.0394 0.2934 0.082 Uiso 1 1 calc R
H45B H 0.9610 0.0990 0.2605 0.082 Uiso 1 1 calc R
H45C H 0.8485 0.0590 0.2229 0.082 Uiso 1 1 calc R
C44 C 0.7832(3) 0.3120(2) 0.22065(11) 0.0664(7) Uani 1 1 d .
H44A H 0.7059 0.3894 0.2283 0.100 Uiso 1 1 calc R
H44B H 0.7787 0.2838 0.1815 0.100 Uiso 1 1 calc R
H44C H 0.8833 0.3266 0.2218 0.100 Uiso 1 1 calc R
O11 O 0.35232(16) 0.37348(13) 0.04394(6) 0.0501(4) Uani 1 1 d .
N5 N 0.43186(18) 0.37417(15) -0.05551(7) 0.0386(4) Uani 1 1 d .
C46 C 0.3650(2) 0.42761(19) -0.00518(9) 0.0370(5) Uani 1 1 d .
H46 H 0.3235 0.5149 -0.0072 0.044 Uiso 1 1 calc R
C47 C 0.4437(3) 0.4473(2) -0.11107(10) 0.0607(7) Uani 1 1 d .
H47A H 0.3870 0.5335 -0.1049 0.091 Uiso 1 1 calc R
H47B H 0.4019 0.4121 -0.1409 0.091 Uiso 1 1 calc R
H47C H 0.5501 0.4455 -0.1247 0.091 Uiso 1 1 calc R
C48 C 0.4967(3) 0.2404(2) -0.05681(12) 0.0749(8) Uani 1 1 d .
H48A H 0.6070 0.2241 -0.0596 0.112 Uiso 1 1 calc R
H48B H 0.4697 0.2075 -0.0912 0.112 Uiso 1 1 calc R
H48C H 0.4572 0.1998 -0.0205 0.112 Uiso 1 1 calc R

loop_
_atom_site_aniso_label
_atom_site_aniso_U_11
_atom_site_aniso_U_22
_atom_site_aniso_U_33
_atom_site_aniso_U_23
_atom_site_aniso_U_13
_atom_site_aniso_U_12
O4 0.0234(6) 0.0188(6) 0.0339(7) -0.0016(5) 0.0037(5) -0.0051(5)
O5 0.0283(6) 0.0145(6) 0.0409(8) 0.0020(6) 0.0063(5) -0.0061(5)
O8 0.0353(7) 0.0280(7) 0.0257(7) -0.0047(6) -0.0052(5) -0.0038(6)
O6 0.0306(7) 0.0218(7) 0.0460(9) -0.0010(6) 0.0092(6) -0.0015(5)
O7 0.0374(7) 0.0196(7) 0.0339(8) 0.0000(6) -0.0076(6) -0.0093(5)
O2 0.0315(7) 0.0297(7) 0.0269(7) 0.0001(6) 0.0031(5) 0.0059(6)
O1 0.0351(7) 0.0308(7) 0.0242(7) 0.0023(6) -0.0037(6) 0.0027(6)
C21 0.0165(7) 0.0185(9) 0.0262(10) -0.0005(7) 0.0010(7) -0.0013(6)
N2 0.0242(7) 0.0186(8) 0.0291(9) 0.0003(7) -0.0008(6) -0.0060(6)
C11 0.0214(8) 0.0217(9) 0.0215(9) -0.0017(7) -0.0033(7) -0.0060(7)
C10 0.0260(8) 0.0146(8) 0.0230(9) -0.0005(7) -0.0047(7) -0.0042(7)
C12 0.0256(8) 0.0177(9) 0.0225(9) 0.0028(7) -0.0039(7) -0.0079(7)
C18 0.0205(8) 0.0148(9) 0.0304(11) -0.0034(8) 0.0012(7) -0.0029(7)
C20 0.0215(8) 0.0204(9) 0.0241(10) 0.0021(7) 0.0014(7) -0.0030(7)
C15 0.0232(8) 0.0182(9) 0.0278(10) 0.0034(7) -0.0045(7) -0.0051(7)
C14 0.0213(8) 0.0199(9) 0.0210(9) 0.0005(7) -0.0047(7) -0.0068(7)
C9 0.0242(8) 0.0197(9) 0.0184(9) 0.0003(7) -0.0041(7) -0.0077(7)
C1 0.0212(8) 0.0208(9) 0.0249(10) 0.0009(7) 0.0004(7) -0.0065(7)
O3 0.0442(8) 0.0274(8) 0.0480(9) -0.0098(7) -0.0110(6) -0.0050(6)
C16 0.0145(7) 0.0218(9) 0.0239(10) -0.0019(7) 0.0014(6) -0.0020(6)
C17 0.0197(8) 0.0199(9) 0.0273(10) 0.0039(8) -0.0026(7) -0.0034(7)
C7 0.0236(8) 0.0160(9) 0.0230(9) 0.0012(7) 0.0004(7) -0.0088(7)
C8 0.0254(8) 0.0189(9) 0.0229(9) -0.0009(7) -0.0018(7) -0.0079(7)
C4 0.0271(9) 0.0218(9) 0.0234(10) 0.0024(8) -0.0026(7) -0.0072(7)
N1 0.0284(8) 0.0267(9) 0.0282(9) -0.0021(7) -0.0048(7) 0.0012(7)
C19 0.0206(8) 0.0233(10) 0.0233(10) -0.0036(8) -0.0004(7) -0.0011(7)
C13 0.0255(8) 0.0164(9) 0.0244(10) 0.0003(7) -0.0037(7) -0.0035(7)
C31 0.0249(8) 0.0185(9) 0.0228(10) -0.0010(7) -0.0028(7) -0.0058(7)
C6 0.0279(9) 0.0197(9) 0.0240(10) -0.0007(8) 0.0028(7) -0.0069(7)
C24 0.0255(8) 0.0211(9) 0.0220(10) -0.0018(8) -0.0016(7) 0.0023(7)
C34 0.0307(9) 0.0307(11) 0.0255(10) 0.0073(8) -0.0069(7) -0.0164(8)
C5 0.0239(8) 0.0180(9) 0.0278(10) 0.0016(8) 0.0026(7) -0.0024(7)
C35 0.0318(9) 0.0194(9) 0.0314(11) 0.0068(8) -0.0085(8) -0.0117(8)
C30 0.0270(9) 0.0164(9) 0.0316(11) 0.0008(8) 0.0022(7) -0.0047(7)
C3 0.0275(9) 0.0202(9) 0.0224(10) -0.0008(7) 0.0009(7) -0.0072(7)
C2 0.0230(8) 0.0153(9) 0.0266(10) 0.0014(7) -0.0006(7) -0.0079(7)
N3 0.0426(9) 0.0238(9) 0.0446(11) 0.0069(8) -0.0071(8) -0.0016(7)
C29 0.0248(8) 0.0205(10) 0.0372(11) -0.0039(8) 0.0003(8) -0.0032(7)
C32 0.0258(9) 0.0223(10) 0.0286(10) -0.0001(8) -0.0041(7) -0.0046(7)
C33 0.0238(8) 0.0328(11) 0.0282(10) 0.0025(8) -0.0014(7) -0.0091(8)
C38 0.0337(9) 0.0242(10) 0.0234(10) -0.0020(8) -0.0057(8) -0.0030(8)
C40 0.0381(10) 0.0291(11) 0.0367(12) 0.0037(9) -0.0032(9) -0.0070(9)
C28 0.0331(10) 0.0440(13) 0.0251(11) -0.0032(9) 0.0042(8) 0.0035(9)
O9 0.0560(9) 0.0309(9) 0.0781(12) 0.0234(8) -0.0149(8) -0.0081(7)
C39 0.0341(10) 0.0236(10) 0.0301(11) 0.0016(8) -0.0079(8) -0.0018(8)
C37 0.0432(11) 0.0311(11) 0.0261(11) 0.0028(9) -0.0119(8) -0.0108(9)
C36 0.0625(13) 0.0267(11) 0.0437(13) 0.0048(10) -0.0101(10) -0.0221(10)
C25 0.0334(10) 0.0232(10) 0.0322(11) -0.0027(8) -0.0014(8) -0.0037(8)
C23 0.0320(9) 0.0192(10) 0.0351(11) -0.0001(8) 0.0025(8) -0.0001(8)
C26 0.0333(10) 0.0322(11) 0.0431(13) 0.0063(10) -0.0057(9) -0.0093(9)
C27 0.0283(10) 0.0429(13) 0.0373(12) 0.0094(10) 0.0028(8) -0.0019(9)
C41 0.0324(10) 0.0372(13) 0.0556(15) 0.0006(11) 0.0006(9) -0.0034(9)
C22 0.0464(12) 0.0517(14) 0.0219(11) 0.0008(10) -0.0014(9) 0.0037(10)
C42 0.0350(11) 0.0352(13) 0.0660(16) 0.0053(11) -0.0055(10) 0.0046(9)
N4 0.0312(8) 0.0377(10) 0.0335(10) -0.0078(8) 0.0035(7) -0.0116(7)
O10 0.0351(7) 0.0437(9) 0.0536(10) -0.0146(7) -0.0020(7) -0.0009(7)
C43 0.0289(10) 0.0411(13) 0.0385(12) -0.0028(10) -0.0055(9) -0.0125(9)
C45 0.0434(12) 0.0566(16) 0.0591(16) -0.0268(13) -0.0094(11) 0.0048(11)
C44 0.0919(19) 0.0593(17) 0.0516(16) -0.0056(13) 0.0165(14) -0.0390(15)
O11 0.0578(9) 0.0423(9) 0.0377(9) 0.0100(7) 0.0103(7) -0.0019(7)
N5 0.0412(9) 0.0340(10) 0.0355(10) 0.0006(8) 0.0058(8) -0.0066(8)
C46 0.0355(10) 0.0302(11) 0.0393(13) 0.0018(10) 0.0031(9) -0.0025(9)
C47 0.0759(17) 0.0689(17) 0.0366(14) 0.0078(13) 0.0033(12) -0.0256(14)
C48 0.098(2) 0.0419(15) 0.0666(19) -0.0108(13) 0.0158(15) 0.0042(14)

loop_
_atom_type_symbol
_atom_type_description
_atom_type_scat_dispersion_real
_atom_type_scat_dispersion_imag
_atom_type_scat_source
C C 0.0033 0.0016 'International Tables Vol C Tables 4.2.6.8 and 6.1.1.4'
H H 0.0000 0.0000 'International Tables Vol C Tables 4.2.6.8 and 6.1.1.4'
N N 0.0061 0.0033 'International Tables Vol C Tables 4.2.6.8 and 6.1.1.4'
O O 0.0106 0.0060 'International Tables Vol C Tables 4.2.6.8 and 6.1.1.4'

loop_
_geom_angle_atom_site_label_1
_geom_angle_atom_site_label_2
_geom_angle_atom_site_label_3
_geom_angle
C11 O4 C29 116.04(12)
C12 O5 C30 117.24(12)
C19 O8 C37 114.87(13)
C18 O7 C36 117.04(14)
C5 O2 C23 118.00(14)
C4 O1 C22 116.71(14)
C16 C21 C20 118.62(15)
C16 C21 C1 123.81(15)
C20 C21 C1 117.57(14)
O6 N2 C35 120.06(14)
O6 N2 C31 119.47(13)
C35 N2 C31 120.45(14)
O4 C11 C10 125.21(15)
O4 C11 C12 115.81(13)
C10 C11 C12 118.97(14)
C11 C10 C9 121.90(15)
C13 C12 O5 125.58(15)
C13 C12 C11 119.53(14)
O5 C12 C11 114.88(14)
O7 C18 C17 124.99(15)
O7 C18 C19 116.56(15)
C17 C18 C19 118.44(15)
C19 C20 C21 122.08(16)
C16 C15 C14 111.87(12)
C9 C14 C13 118.60(14)
C9 C14 C15 123.52(14)
C13 C14 C15 117.87(14)
C14 C9 C10 119.12(14)
C14 C9 C8 124.07(14)
C10 C9 C8 116.79(14)
C21 C1 C2 113.51(12)
C21 C16 C17 118.84(15)
C21 C16 C15 123.00(14)
C17 C16 C15 118.05(14)
C18 C17 C16 122.16(15)
C2 C7 C6 118.59(15)
C2 C7 C8 123.42(15)
C6 C7 C8 117.98(15)
C7 C8 C9 113.50(12)
O1 C4 C3 125.27(15)
O1 C4 C5 115.69(15)
C3 C4 C5 119.03(16)
O3 N1 C28 121.47(16)
O3 N1 C24 118.62(14)
C28 N1 C24 119.90(15)
C20 C19 O8 121.74(15)
C20 C19 C18 119.73(16)
O8 C19 C18 118.36(14)
C12 C13 C14 121.88(15)
N2 C31 C32 119.58(14)
N2 C31 C30 115.03(14)
C32 C31 C30 125.38(15)
C5 C6 C7 121.49(16)
N1 C24 C25 119.63(15)
N1 C24 C23 114.48(14)
C25 C24 C23 125.77(16)
C35 C34 C33 120.60(15)
C6 C5 O2 124.56(15)
C6 C5 C4 119.96(15)
O2 C5 C4 115.47(15)
N2 C35 C34 120.19(16)
O5 C30 C31 106.58(13)
C4 C3 C2 121.57(16)
C7 C2 C3 119.32(15)
C7 C2 C1 123.12(15)
C3 C2 C1 117.57(15)
O9 N3 C42 120.32(16)
O9 N3 C38 119.63(15)
C42 N3 C38 120.05(16)
C31 C32 C33 120.93(16)
C32 C33 C34 118.18(16)
N3 C38 C39 119.33(16)
N3 C38 C37 115.74(15)
C39 C38 C37 124.93(16)
C41 C40 C39 118.14(18)
N1 C28 C27 121.09(18)
C38 C39 C40 121.06(17)
O8 C37 C38 110.44(14)
C24 C25 C26 120.67(18)
O2 C23 C24 111.39(14)
C27 C26 C25 118.56(17)
C28 C27 C26 120.04(17)
C42 C41 C40 120.38(18)
N3 C42 C41 121.00(18)
C43 N4 C44 121.11(18)
C43 N4 C45 121.23(18)
C44 N4 C45 117.56(18)
O10 C43 N4 125.79(19)
C46 N5 C48 120.94(18)
C46 N5 C47 121.27(18)
C48 N5 C47 117.79(19)
O11 C46 N5 125.67(19)

loop_
_geom_bond_atom_site_label_1
_geom_bond_atom_site_label_2
_geom_bond_distance
O4 C11 1.3810(19)
O4 C29 1.4341(19)
O5 C12 1.3862(18)
O5 C30 1.431(2)
O8 C19 1.401(2)
O8 C37 1.442(2)
O6 N2 1.3253(17)
O7 C18 1.3759(19)
O7 C36 1.431(2)
O2 C5 1.394(2)
O2 C23 1.432(2)
O1 C4 1.379(2)
O1 C22 1.441(2)
C21 C16 1.405(2)
C21 C20 1.408(2)
C21 C1 1.529(2)
N2 C35 1.367(2)
N2 C31 1.369(2)
C11 C10 1.387(2)
C11 C12 1.409(2)
C10 C9 1.414(2)
C12 C13 1.386(2)
C18 C17 1.395(2)
C18 C19 1.409(2)
C20 C19 1.388(2)
C15 C16 1.529(2)
C15 C14 1.532(2)
C14 C9 1.398(2)
C14 C13 1.416(2)
C9 C8 1.534(2)
C1 C2 1.530(2)
O3 N1 1.3186(18)
C16 C17 1.414(2)
C7 C2 1.407(2)
C7 C6 1.418(2)
C7 C8 1.525(2)
C4 C3 1.393(2)
C4 C5 1.407(2)
N1 C28 1.366(2)
N1 C24 1.377(2)
C31 C32 1.383(2)
C31 C30 1.504(2)
C6 C5 1.389(2)
C24 C25 1.382(2)
C24 C23 1.505(2)
C34 C35 1.378(2)
C34 C33 1.389(2)
C3 C2 1.414(2)
N3 O9 1.3112(19)
N3 C42 1.368(2)
N3 C38 1.377(2)
C32 C33 1.387(2)
C38 C39 1.384(2)
C38 C37 1.511(2)
C40 C41 1.391(3)
C40 C39 1.392(2)
C28 C27 1.379(3)
C25 C26 1.399(3)
C26 C27 1.382(3)
C41 C42 1.369(3)
N4 C43 1.336(2)
N4 C44 1.448(3)
N4 C45 1.460(3)
O10 C43 1.235(2)
O11 C46 1.237(2)
N5 C46 1.331(2)
N5 C48 1.458(3)
N5 C47 1.460(3)
